data_4339993
loop_
_publ_author_name
'Richtera, Lukas'
'Jancik, Vojtech'
'Mart\'inez-Otero, Diego'
'Pokluda, Ales'
'Zak, Zdirad'
'Taraba, Jan'
'Touzin, Jiri'

_publ_section_title
;
 Taming the Oxidative Power of SeO3 in 1,4-Dioxane, Isolation of Two New
 Isomers of Mixed-Valence Selenium Oxides, and Two Unprecedented Cyclic
 Esters of Selenic Acid.
;
_journal_issue 13
_journal_name_full 'Inorganic chemistry'
_journal_page_first 6569
_journal_page_last 6577
_journal_paper_doi 10.1021/ic500137z
_journal_volume 53
_journal_year 2014
_chemical_formula_moiety 'O12 Se4'
_chemical_formula_sum 'O12 Se4'
_chemical_formula_weight 507.84
_chemical_name_systematic
;
 ?
;
_space_group_crystal_system tetragonal
_space_group_IT_number 114
_space_group_name_Hall 'P -4 2n'
_space_group_name_H-M_alt 'P -4 21 c'
_symmetry_space_group_name_Hall 'P -4 2n'
_symmetry_space_group_name_H-M 'P -4 21 c'
_atom_sites_solution_primary direct
_atom_sites_solution_secondary difmap
_audit_creation_method SHELXL-2013
_cell_angle_alpha 90
_cell_angle_beta 90
_cell_angle_gamma 90
_cell_formula_units_Z 2
_cell_length_a 9.527(3)
_cell_length_b 9.527(3)
_cell_length_c 5.1710(10)
_cell_measurement_reflns_used 32
_cell_measurement_temperature 153(2)
_cell_measurement_theta_max 26.32
_cell_measurement_theta_min 3.76
_cell_volume 469.3(2)
_computing_cell_refinement 'KM-4 software'
_computing_data_collection 'KM-4 software'
_computing_data_reduction 'KM-4 software'
_computing_molecular_graphics 'Bruker SHELXTL V5.1'
_computing_publication_material 'Bruker SHELXTL V5.1'
_computing_structure_refinement 'SHELXL-2013 (Sheldrick, 2013)'
_computing_structure_solution 'SHELXS-97 (Sheldrick, 1990)'
_diffrn_ambient_temperature 153(2)
_diffrn_measured_fraction_theta_full 0.989
_diffrn_measured_fraction_theta_max 0.998
_diffrn_measurement_device_type 'KUMA KM-4 point detector'
_diffrn_measurement_method omega-scan
_diffrn_radiation_monochromator graphite
_diffrn_radiation_source 'fine-focus sealed tube'
_diffrn_radiation_type MoK\a
_diffrn_radiation_wavelength 0.71073
_diffrn_reflns_av_R_equivalents 0.0790
_diffrn_reflns_av_unetI/netI 0.0806
_diffrn_reflns_Laue_measured_fraction_full 0.989
_diffrn_reflns_Laue_measured_fraction_max 0.998
_diffrn_reflns_limit_h_max 13
_diffrn_reflns_limit_h_min -9
_diffrn_reflns_limit_k_max 9
_diffrn_reflns_limit_k_min -13
_diffrn_reflns_limit_l_max 1
_diffrn_reflns_limit_l_min -7
_diffrn_reflns_number 1459
_diffrn_reflns_point_group_measured_fraction_full 0.991
_diffrn_reflns_point_group_measured_fraction_max 0.994
_diffrn_reflns_theta_full 25.242
_diffrn_reflns_theta_max 30.029
_diffrn_reflns_theta_min 3.024
_diffrn_standards_decay_% none
_diffrn_standards_interval_count 'after every 150 reflections'
_diffrn_standards_number 3
_exptl_absorpt_coefficient_mu 15.694
_exptl_absorpt_correction_T_max 0.0885
_exptl_absorpt_correction_T_min 0.0618
_exptl_absorpt_correction_type psi-scan
_exptl_absorpt_process_details
;
Bruker SHELXTL V5.1, XEMP program
;
_exptl_crystal_colour colourless
_exptl_crystal_density_diffrn 3.594
_exptl_crystal_description prism
_exptl_crystal_F_000 464
_exptl_crystal_size_max 0.400
_exptl_crystal_size_mid 0.400
_exptl_crystal_size_min 0.300
_refine_diff_density_max 0.640
_refine_diff_density_min -0.672
_refine_diff_density_rms 0.176
_refine_ls_abs_structure_details
;
 Flack x determined using 188 quotients [(I+)-(I-)]/[(I+)+(I-)]
 (Parsons and Flack (2004), Acta Cryst. A60, s61).
;
_refine_ls_abs_structure_Flack 0.03(4)
_refine_ls_extinction_coef 0.012(2)
_refine_ls_extinction_expression Fc^*^=kFc[1+0.001xFc^2^\l^3^/sin(2\q)]^-1/4^
_refine_ls_extinction_method SHELXL
_refine_ls_goodness_of_fit_ref 1.049
_refine_ls_hydrogen_treatment undef
_refine_ls_matrix_type full
_refine_ls_number_parameters 38
_refine_ls_number_reflns 684
_refine_ls_number_restraints 0
_refine_ls_restrained_S_all 1.049
_refine_ls_R_factor_all 0.0518
_refine_ls_R_factor_gt 0.0298
_refine_ls_shift/su_max 0.000
_refine_ls_shift/su_mean 0.000
_refine_ls_structure_factor_coef Fsqd
_refine_ls_weighting_details
;
 w=1/[\s^2^(Fo^2^)+(0.0136P)^2^+0.9120P]
 where P=(Fo^2^+2Fc^2^)/3
;
_refine_ls_weighting_scheme calc
_refine_ls_wR_factor_gt 0.0691
_refine_ls_wR_factor_ref 0.0752
_reflns_Friedel_coverage 0.648
_reflns_Friedel_fraction_full 0.994
_reflns_Friedel_fraction_max 0.989
_reflns_number_gt 542
_reflns_number_total 684
_reflns_threshold_expression 'I > 2\s(I)'
_cod_data_source_file ic500137z_si_002.cif
_cod_data_source_block (SeO3)4
_cod_depositor_comments 'Adding full bibliography for 4339987--4339996.cif.'
_cod_original_cell_volume 469.3(3)
_cod_database_code 4339993
_shelx_space_group_comment
;
The symmetry employed for this shelxl refinement is uniquely defined
by the following loop, which should always be used as a source of
symmetry information in preference to the above space-group names.
They are only intended as comments.
;
_shelx_estimated_absorpt_t_min 0.062
_shelx_estimated_absorpt_t_max 0.088
_shelxl_version_number 2013-2

loop_
_space_group_symop_operation_xyz
'x, y, z'
'-x, -y, z'
'y, -x, -z'
'-y, x, -z'
'-x+1/2, y+1/2, -z+1/2'
'x+1/2, -y+1/2, -z+1/2'
'-y+1/2, -x+1/2, z+1/2'
'y+1/2, x+1/2, z+1/2'

loop_
_atom_site_label
_atom_site_type_symbol
_atom_site_fract_x
_atom_site_fract_y
_atom_site_fract_z
_atom_site_U_iso_or_equiv
_atom_site_adp_type
_atom_site_occupancy
_atom_site_site_symmetry_order
_atom_site_calc_flag
Se1 Se 0.51302(6) 0.27460(7) 0.06295(16) 0.0214(2) Uani 1 1 d
O1 O 0.6029(6) 0.3827(5) -0.1612(12) 0.0220(11) Uani 1 1 d
O2 O 0.6030(6) 0.2585(6) 0.3164(12) 0.0271(12) Uani 1 1 d
O3 O 0.4461(6) 0.1566(6) -0.1083(13) 0.0311(14) Uani 1 1 d

loop_
_atom_site_aniso_label
_atom_site_aniso_U_11
_atom_site_aniso_U_22
_atom_site_aniso_U_33
_atom_site_aniso_U_23
_atom_site_aniso_U_13
_atom_site_aniso_U_12
Se1 0.0220(4) 0.0196(3) 0.0225(3) 0.0004(4) -0.0003(3) 0.0002(2)
O1 0.023(2) 0.022(2) 0.020(2) 0.000(2) -0.002(2) -0.0055(18)
O2 0.030(2) 0.029(3) 0.023(3) 0.005(2) -0.002(2) 0.003(2)
O3 0.030(3) 0.027(2) 0.037(4) -0.009(2) -0.001(3) 0.000(2)

loop_
_atom_type_symbol
_atom_type_description
_atom_type_scat_dispersion_real
_atom_type_scat_dispersion_imag
_atom_type_scat_source
O O 0.0106 0.0060 'International Tables Vol C Tables 4.2.6.8 and 6.1.1.4'
Se Se -0.0929 2.2259 'International Tables Vol C Tables 4.2.6.8 and 6.1.1.4'

loop_
_geom_angle_atom_site_label_1
_geom_angle_atom_site_label_2
_geom_angle_atom_site_label_3
_geom_angle
_geom_angle_site_symmetry_3
O3 Se1 O2 128.5(3) .
O3 Se1 O1 104.1(3) .
O2 Se1 O1 109.8(3) .
O3 Se1 O1 110.4(3) 3_565
O2 Se1 O1 101.9(3) 3_565
O1 Se1 O1 98.2(3) 3_565
Se1 O1 Se1 122.4(3) 4_655

loop_
_geom_bond_atom_site_label_1
_geom_bond_atom_site_label_2
_geom_bond_distance
_geom_bond_site_symmetry_2
Se1 O3 1.567(6) .
Se1 O2 1.573(6) .
Se1 O1 1.771(6) .
Se1 O1 1.778(5) 3_565
O1 Se1 1.778(5) 4_655
